data_1528823
loop_
_publ_author_name
'Renard, C.'
'Obbade, S.'
'Abraham, F.'

_publ_section_title
;
 Channels occupany and distortion in new lithium uranyl phosphates with
 three-dimensional open-frameworks
;
_journal_name_full 'Journal of Solid State Chemistry'
_journal_page_first 1377
_journal_page_last 1386
_journal_volume 182
_journal_year 2009
_chemical_formula_sum 'Li O20 P3 U4'
_chemical_name_systematic 'Li (U O2)4 (P O4)3'
_space_group_IT_number 14
_symmetry_space_group_name_Hall '-P 2ybc'
_symmetry_space_group_name_H-M 'P 1 21/c 1'
_cell_angle_alpha 90
_cell_angle_beta 106.198
_cell_angle_gamma 90
_cell_formula_units_Z 4
_cell_length_a 9.8829
_cell_length_b 9.8909
_cell_length_c 17.4871
_cell_volume 1641.521
_citation_journal_id_ASTM JSSCBI
_cod_data_source_file Renard_JSSCBI_2009_1762.cif
_cod_data_source_block Li1O20P3U4
_cod_original_formula_sum 'Li1 O20 P3 U4'
_cod_database_code 1528823

loop_
_symmetry_equiv_pos_as_xyz
x,y,z
-x,y+1/2,-z+1/2
-x,-y,-z
x,-y-1/2,z-1/2

loop_
_atom_site_label
_atom_site_type_symbol
_atom_site_fract_x
_atom_site_fract_y
_atom_site_fract_z
_atom_site_occupancy
_atom_site_U_iso_or_equiv
O2 O-2 0.7996 0.9718 0.1838 1 0.0
U1 U+6 0.53168 0.12533 0.31155 1 0.0
O16 O-2 0.5143 0.246 0.0575 1 0.0
U3 U+6 0.08649 0.13514 0.44337 1 0.0
O4 O-2 0.0771 0.4589 0.0731 1 0.0
O12 O-2 0.4659 0.114 0.2003 1 0.0
O6 O-2 0.5904 0.1319 0.4166 1 0.0
O13 O-2 0.3082 0.4583 0.1789 1 0.0
O7 O-2 0.3699 0.9621 0.3142 1 0.0
O5 O-2 0.7562 0.8029 0.0726 1 0.0
U2 U+6 0.97181 0.1233 0.19176 1 0.0
O20 O-2 0.2757 -0.0158 0.0583 1 0.0
O17 O-2 0.1403 0.9644 0.207 1 0.0
O1 O-2 0.234 0.279 0.0732 1 0.0
U4 U+6 0.39381 0.11471 0.05782 1 0.0
O11 O-2 0.0162 0.1314 0.3029 1 0.0
O10 O-2 0.5766 0.9599 0.0723 1 0.0
O9 O-2 0.6309 0.782 0.1783 1 0.0
Li1 Li+1 0.329 0.873 0.419 1 0.0
P1 P+5 0.2548 0.8747 0.2574 1 0.0
O15 O-2 0.9278 0.1157 0.0873 1 0.0
O3 O-2 0.1971 0.7877 0.3142 1 0.0
O14 O-2 0.3182 0.7857 0.2059 1 0.0
O8 O-2 0.1216 0.2913 0.1849 1 0.0
P3 P+5 0.1884 0.3725 0.13248 1 0.0
O18 O-2 -0.0448 0.2531 0.4432 1 0.0
P2 P+5 0.6929 0.8779 0.13169 1 0.0
O19 O-2 0.2185 0.0146 0.4435 1 0.0
